data_4060044
loop_
_publ_author_name
'Sharon Segal'
'Israel Goldberg'
'Moshe Kol'

_publ_section_title
;
 Zirconium and Titanium Diamine Bis(phenolate) Catalysts for -Olefin
 Polymerization: From Atactic Oligo(1-hexene) to
 Ultrahigh-Molecular-Weight Isotactic Poly(1-hexene)
;
_journal_name_full Organometallics
_journal_page_first 200
_journal_page_last 202
_journal_paper_doi 10.1021/om049556b
_journal_volume 24
_journal_year 2005
_chemical_formula_sum 'C24 H32 Cl4 N2 O4 Ti'
_chemical_formula_weight 602.22
_chemical_name_systematic
; 
 ? 
;
_space_group_IT_number 14
_symmetry_cell_setting monoclinic
_symmetry_space_group_name_Hall '-P 2ybc'
_symmetry_space_group_name_H-M 'P 1 21/c 1'
_atom_sites_solution_hydrogens geom
_atom_sites_solution_primary direct
_atom_sites_solution_secondary difmap
_audit_creation_method SHELXL-97
_cell_angle_alpha 90.00
_cell_angle_beta 94.0100(14)
_cell_angle_gamma 90.00
_cell_formula_units_Z 4
_cell_length_a 9.4100(2)
_cell_length_b 12.6650(3)
_cell_length_c 23.3470(5)
_cell_measurement_reflns_used 4348
_cell_measurement_temperature 110(2)
_cell_measurement_theta_max 27.86
_cell_measurement_theta_min 2.70
_cell_volume 2775.63(11)
_computing_cell_refinement Denzo
_computing_data_collection 'Collect, Nonius B.V.'
_computing_data_reduction Denzo
_computing_structure_refinement 'SHELXL-97 (Sheldrick, 1997)'
_computing_structure_solution SIR-92
_diffrn_ambient_temperature 110(2)
_diffrn_detector_area_resol_mean '56 microns'
_diffrn_measured_fraction_theta_full 0.955
_diffrn_measured_fraction_theta_max 0.955
_diffrn_measurement_device_type 'Nonius KappaCCD'
_diffrn_measurement_method '1 deg. Phi scans'
_diffrn_radiation_monochromator graphite
_diffrn_radiation_source 'fine-focus sealed tube'
_diffrn_radiation_type MoK\a
_diffrn_radiation_wavelength 0.71073
_diffrn_reflns_av_R_equivalents 0.0510
_diffrn_reflns_av_sigmaI/netI 0.0601
_diffrn_reflns_limit_h_max 12
_diffrn_reflns_limit_h_min 0
_diffrn_reflns_limit_k_max 16
_diffrn_reflns_limit_k_min 0
_diffrn_reflns_limit_l_max 27
_diffrn_reflns_limit_l_min -29
_diffrn_reflns_number 18816
_diffrn_reflns_theta_full 27.86
_diffrn_reflns_theta_max 27.86
_diffrn_reflns_theta_min 2.70
_exptl_absorpt_coefficient_mu 0.726
_exptl_absorpt_correction_T_max 0.8989
_exptl_absorpt_correction_T_min 0.7600
_exptl_absorpt_correction_type multi-scan
_exptl_crystal_colour colorless
_exptl_crystal_density_diffrn 1.441
_exptl_crystal_density_method 'not measured'
_exptl_crystal_description prisms
_exptl_crystal_F_000 1248
_exptl_crystal_size_max 0.40
_exptl_crystal_size_mid 0.25
_exptl_crystal_size_min 0.15
_refine_diff_density_max 0.834
_refine_diff_density_min -0.437
_refine_diff_density_rms 0.077
_refine_ls_extinction_method none
_refine_ls_goodness_of_fit_ref 1.028
_refine_ls_hydrogen_treatment constr
_refine_ls_matrix_type full
_refine_ls_number_parameters 320
_refine_ls_number_reflns 6255
_refine_ls_number_restraints 0
_refine_ls_restrained_S_all 1.028
_refine_ls_R_factor_all 0.0792
_refine_ls_R_factor_gt 0.0474
_refine_ls_shift/su_max 0.001
_refine_ls_shift/su_mean 0.000
_refine_ls_structure_factor_coef Fsqd
_refine_ls_weighting_details 'calc w=1/[\s^2^(Fo^2^)+(0.0671P)^2^+0.4989P] where P=(Fo^2^+2Fc^2^)/3'
_refine_ls_weighting_scheme calc
_refine_ls_wR_factor_gt 0.1138
_refine_ls_wR_factor_ref 0.1297
_reflns_number_gt 4348
_reflns_number_total 6255
_reflns_threshold_expression >2sigma(I)
_cod_original_sg_symbol_H-M 'P 21/c'
_cod_database_code 4060044

loop_
_symmetry_equiv_pos_as_xyz
'x, y, z'
'-x, y+1/2, -z+1/2'
'-x, -y, -z'
'x, -y-1/2, z-1/2'

loop_
_atom_site_label
_atom_site_type_symbol
_atom_site_fract_x
_atom_site_fract_y
_atom_site_fract_z
_atom_site_U_iso_or_equiv
_atom_site_adp_type
_atom_site_occupancy
_atom_site_symmetry_multiplicity
_atom_site_calc_flag
_atom_site_refinement_flags
Ti1 Ti 0.07079(5) 0.39200(4) 0.338302(18) 0.02207(13) Uani 1 1 d .
Cl2 Cl -0.37771(7) 0.46905(6) 0.24496(3) 0.03072(17) Uani 1 1 d .
Cl3 Cl 0.28665(8) 0.02934(6) 0.58049(3) 0.03559(19) Uani 1 1 d .
Cl4 Cl 0.50906(8) 0.30189(7) 0.43439(3) 0.0421(2) Uani 1 1 d .
Cl5 Cl -0.23616(8) 0.34214(7) 0.03618(3) 0.0401(2) Uani 1 1 d .
O6 O -0.0774(2) 0.42077(14) 0.27954(7) 0.0247(4) Uani 1 1 d .
O7 O 0.21293(19) 0.32858(14) 0.38895(7) 0.0239(4) Uani 1 1 d .
O8 O 0.1922(2) 0.49392(15) 0.31599(8) 0.0316(5) Uani 1 1 d .
O9 O -0.0255(2) 0.45763(14) 0.39287(7) 0.0277(4) Uani 1 1 d .
N10 N -0.0444(2) 0.23530(17) 0.35676(9) 0.0219(5) Uani 1 1 d .
N11 N 0.1447(2) 0.27784(17) 0.26821(9) 0.0230(5) Uani 1 1 d .
C12 C 0.3148(4) 0.5390(3) 0.34719(15) 0.0472(9) Uani 1 1 d .
H12A H 0.3936 0.4871 0.3486 0.057 Uiso 1 1 calc R
H12B H 0.2914 0.5531 0.3872 0.057 Uiso 1 1 calc R
C13 C 0.3629(3) 0.6378(2) 0.32146(14) 0.0382(7) Uani 1 1 d .
H13A H 0.2843 0.6899 0.3198 0.046 Uiso 1 1 calc R
H13B H 0.3882 0.6239 0.2817 0.046 Uiso 1 1 calc R
C14 C 0.4917(3) 0.6836(3) 0.35622(14) 0.0402(7) Uani 1 1 d .
H14A H 0.4677 0.6953 0.3959 0.060 Uiso 1 1 calc R
H14B H 0.5186 0.7509 0.3393 0.060 Uiso 1 1 calc R
H14C H 0.5717 0.6341 0.3558 0.060 Uiso 1 1 calc R
C15 C -0.1004(3) 0.5551(2) 0.39007(12) 0.0335(7) Uani 1 1 d .
H15A H -0.1868 0.5478 0.3637 0.040 Uiso 1 1 calc R
H15B H -0.0393 0.6102 0.3744 0.040 Uiso 1 1 calc R
C16 C -0.1429(3) 0.5889(2) 0.44869(12) 0.0335(7) Uani 1 1 d .
H16A H -0.1875 0.6596 0.4455 0.040 Uiso 1 1 calc R
H16B H -0.0563 0.5946 0.4751 0.040 Uiso 1 1 calc R
C17 C -0.2466(4) 0.5121(3) 0.47405(14) 0.0432(8) Uani 1 1 d .
H17A H -0.3344 0.5085 0.4490 0.065 Uiso 1 1 calc R
H17B H -0.2689 0.5367 0.5122 0.065 Uiso 1 1 calc R
H17C H -0.2031 0.4419 0.4773 0.065 Uiso 1 1 calc R
C18 C -0.1113(3) 0.40196(19) 0.22443(11) 0.0231(6) Uani 1 1 d .
C19 C -0.2502(3) 0.4244(2) 0.20017(11) 0.0237(6) Uani 1 1 d .
C20 C -0.2884(3) 0.4099(2) 0.14244(11) 0.0265(6) Uani 1 1 d .
H20 H -0.3810 0.4283 0.1268 0.032 Uiso 1 1 calc R
C21 C -0.1889(3) 0.3684(2) 0.10799(11) 0.0271(6) Uani 1 1 d .
C22 C -0.0518(3) 0.3418(2) 0.13032(11) 0.0250(6) Uani 1 1 d .
H22 H 0.0149 0.3122 0.1061 0.030 Uiso 1 1 calc R
C23 C -0.0140(3) 0.3590(2) 0.18830(11) 0.0237(6) Uani 1 1 d .
C24 C 0.1365(3) 0.3329(2) 0.21133(11) 0.0256(6) Uani 1 1 d .
H24A H 0.1813 0.2875 0.1831 0.031 Uiso 1 1 calc R
H24B H 0.1921 0.3991 0.2151 0.031 Uiso 1 1 calc R
C25 C 0.2975(3) 0.2495(2) 0.28065(12) 0.0305(6) Uani 1 1 d .
H25A H 0.3316 0.2106 0.2480 0.046 Uiso 1 1 calc R
H25B H 0.3074 0.2052 0.3151 0.046 Uiso 1 1 calc R
H25C H 0.3539 0.3140 0.2870 0.046 Uiso 1 1 calc R
C26 C 0.0551(3) 0.1810(2) 0.26608(11) 0.0253(6) Uani 1 1 d .
H26A H 0.1058 0.1232 0.2475 0.030 Uiso 1 1 calc R
H26B H -0.0350 0.1948 0.2428 0.030 Uiso 1 1 calc R
C27 C 0.0224(3) 0.1478(2) 0.32634(11) 0.0256(6) Uani 1 1 d .
H27A H -0.0427 0.0863 0.3241 0.031 Uiso 1 1 calc R
H27B H 0.1116 0.1262 0.3482 0.031 Uiso 1 1 calc R
C28 C -0.1988(3) 0.2424(2) 0.33806(12) 0.0274(6) Uani 1 1 d .
H28A H -0.2102 0.2484 0.2961 0.041 Uiso 1 1 calc R
H28B H -0.2401 0.3047 0.3555 0.041 Uiso 1 1 calc R
H28C H -0.2478 0.1788 0.3502 0.041 Uiso 1 1 calc R
C29 C -0.0367(3) 0.2163(2) 0.41995(10) 0.0230(5) Uani 1 1 d .
H29A H -0.0964 0.1542 0.4276 0.028 Uiso 1 1 calc R
H29B H -0.0785 0.2780 0.4387 0.028 Uiso 1 1 calc R
C30 C 0.1119(3) 0.1977(2) 0.44771(10) 0.0219(5) Uani 1 1 d .
C31 C 0.1307(3) 0.1262(2) 0.49309(11) 0.0248(6) Uani 1 1 d .
H31 H 0.0520 0.0868 0.5050 0.030 Uiso 1 1 calc R
C32 C 0.2642(3) 0.1131(2) 0.52068(11) 0.0278(6) Uani 1 1 d .
C33 C 0.3814(3) 0.1646(2) 0.50267(12) 0.0308(6) Uani 1 1 d .
H33 H 0.4733 0.1525 0.5210 0.037 Uiso 1 1 calc R
C34 C 0.3629(3) 0.2348(2) 0.45717(12) 0.0280(6) Uani 1 1 d .
C35 C 0.2273(3) 0.2559(2) 0.43022(10) 0.0230(6) Uani 1 1 d .

loop_
_atom_site_aniso_label
_atom_site_aniso_U_11
_atom_site_aniso_U_22
_atom_site_aniso_U_33
_atom_site_aniso_U_23
_atom_site_aniso_U_13
_atom_site_aniso_U_12
Ti1 0.0276(3) 0.0176(3) 0.0212(3) -0.00067(18) 0.00340(19) -0.00017(19)
Cl2 0.0287(4) 0.0302(4) 0.0341(4) -0.0029(3) 0.0077(3) 0.0033(3)
Cl3 0.0415(4) 0.0339(4) 0.0303(4) 0.0097(3) -0.0052(3) -0.0044(3)
Cl4 0.0245(4) 0.0510(5) 0.0507(5) 0.0181(4) 0.0009(3) -0.0072(3)
Cl5 0.0310(4) 0.0657(6) 0.0235(4) -0.0048(3) 0.0012(3) -0.0053(4)
O6 0.0315(10) 0.0218(10) 0.0210(9) -0.0011(7) 0.0033(8) 0.0026(8)
O7 0.0246(10) 0.0218(10) 0.0253(9) 0.0020(7) 0.0010(7) -0.0028(8)
O8 0.0371(11) 0.0241(11) 0.0336(11) 0.0028(8) 0.0019(9) -0.0072(9)
O9 0.0353(11) 0.0225(10) 0.0256(10) -0.0034(7) 0.0044(8) 0.0031(8)
N10 0.0238(11) 0.0224(12) 0.0195(11) -0.0007(8) 0.0004(9) 0.0004(9)
N11 0.0260(12) 0.0210(12) 0.0221(11) 0.0014(8) 0.0033(9) 0.0028(9)
C12 0.0428(19) 0.042(2) 0.055(2) 0.0128(16) -0.0098(16) -0.0129(15)
C13 0.0336(17) 0.0291(16) 0.0516(19) 0.0017(14) 0.0022(14) 0.0001(13)
C14 0.0325(16) 0.0362(18) 0.0519(19) -0.0085(14) 0.0033(14) -0.0019(14)
C15 0.0451(18) 0.0243(15) 0.0317(15) -0.0014(12) 0.0063(13) 0.0084(13)
C16 0.0421(17) 0.0270(16) 0.0320(15) -0.0056(12) 0.0061(13) 0.0033(13)
C17 0.047(2) 0.0361(19) 0.0486(19) -0.0019(14) 0.0176(15) 0.0015(15)
C18 0.0289(14) 0.0152(13) 0.0254(14) 0.0008(10) 0.0042(11) -0.0030(11)
C19 0.0256(13) 0.0198(13) 0.0264(13) 0.0004(10) 0.0082(11) -0.0014(11)
C20 0.0240(14) 0.0248(15) 0.0307(15) 0.0026(11) 0.0012(11) -0.0032(11)
C21 0.0303(15) 0.0287(15) 0.0225(14) 0.0016(11) 0.0029(11) -0.0061(12)
C22 0.0295(14) 0.0220(14) 0.0237(13) 0.0001(10) 0.0042(11) -0.0020(11)
C23 0.0297(14) 0.0164(13) 0.0256(13) 0.0026(10) 0.0051(11) -0.0015(11)
C24 0.0249(14) 0.0293(15) 0.0235(13) 0.0039(11) 0.0076(11) 0.0019(11)
C25 0.0315(15) 0.0341(16) 0.0261(14) 0.0018(12) 0.0031(12) 0.0085(12)
C26 0.0323(15) 0.0194(14) 0.0244(13) -0.0012(10) 0.0042(11) 0.0029(11)
C27 0.0333(15) 0.0185(14) 0.0249(13) -0.0030(10) 0.0015(11) 0.0014(11)
C28 0.0248(14) 0.0286(15) 0.0284(14) 0.0049(11) -0.0007(11) -0.0034(11)
C29 0.0224(13) 0.0247(14) 0.0223(13) -0.0002(10) 0.0043(10) -0.0030(11)
C30 0.0248(13) 0.0220(13) 0.0191(12) -0.0045(10) 0.0022(10) -0.0003(11)
C31 0.0300(14) 0.0198(14) 0.0250(13) -0.0014(10) 0.0037(11) -0.0018(11)
C32 0.0340(15) 0.0235(15) 0.0253(14) 0.0028(11) -0.0011(12) 0.0004(12)
C33 0.0307(15) 0.0293(16) 0.0317(15) 0.0046(12) -0.0037(12) -0.0012(12)
C34 0.0248(14) 0.0269(15) 0.0325(15) 0.0005(11) 0.0046(11) -0.0058(11)
C35 0.0277(14) 0.0206(13) 0.0206(13) -0.0018(10) 0.0015(11) -0.0001(11)

loop_
_atom_type_symbol
_atom_type_description
_atom_type_scat_dispersion_real
_atom_type_scat_dispersion_imag
_atom_type_scat_source
C C 0.0033 0.0016 'International Tables Vol C Tables 4.2.6.8 and 6.1.1.4'
H H 0.0000 0.0000 'International Tables Vol C Tables 4.2.6.8 and 6.1.1.4'
Cl Cl 0.1484 0.1585 'International Tables Vol C Tables 4.2.6.8 and 6.1.1.4'
N N 0.0061 0.0033 'International Tables Vol C Tables 4.2.6.8 and 6.1.1.4'
O O 0.0106 0.0060 'International Tables Vol C Tables 4.2.6.8 and 6.1.1.4'
Ti Ti 0.2776 0.4457 'International Tables Vol C Tables 4.2.6.8 and 6.1.1.4'

loop_
_geom_angle_atom_site_label_1
_geom_angle_atom_site_label_2
_geom_angle_atom_site_label_3
_geom_angle
O9 Ti1 O8 103.28(9)
O9 Ti1 O7 96.94(8)
O8 Ti1 O7 92.82(8)
O9 Ti1 O6 92.37(8)
O8 Ti1 O6 95.73(8)
O7 Ti1 O6 165.59(8)
O9 Ti1 N10 89.93(8)
O8 Ti1 N10 165.99(9)
O7 Ti1 N10 80.81(7)
O6 Ti1 N10 88.26(8)
O9 Ti1 N11 165.16(8)
O8 Ti1 N11 90.85(9)
O7 Ti1 N11 86.73(8)
O6 Ti1 N11 81.57(7)
N10 Ti1 N11 76.42(8)
C18 O6 Ti1 140.55(17)
C35 O7 Ti1 140.66(17)
C12 O8 Ti1 129.21(18)
C15 O9 Ti1 129.48(17)
C27 N10 C29 111.2(2)
C27 N10 C28 110.0(2)
C29 N10 C28 106.2(2)
C27 N10 Ti1 109.43(16)
C29 N10 Ti1 109.33(15)
C28 N10 Ti1 110.67(15)
C26 N11 C25 110.2(2)
C26 N11 C24 111.11(19)
C25 N11 C24 105.9(2)
C26 N11 Ti1 109.84(15)
C25 N11 Ti1 110.15(15)
C24 N11 Ti1 109.59(15)
O8 C12 C13 112.9(2)
O8 C12 H12A 109.0
C13 C12 H12A 109.0
O8 C12 H12B 109.0
C13 C12 H12B 109.0
H12A C12 H12B 107.8
C12 C13 C14 111.2(3)
C12 C13 H13A 109.4
C14 C13 H13A 109.4
C12 C13 H13B 109.4
C14 C13 H13B 109.4
H13A C13 H13B 108.0
C13 C14 H14A 109.5
C13 C14 H14B 109.5
H14A C14 H14B 109.5
C13 C14 H14C 109.5
H14A C14 H14C 109.5
H14B C14 H14C 109.5
O9 C15 C16 111.5(2)
O9 C15 H15A 109.3
C16 C15 H15A 109.3
O9 C15 H15B 109.3
C16 C15 H15B 109.3
H15A C15 H15B 108.0
C15 C16 C17 112.8(3)
C15 C16 H16A 109.0
C17 C16 H16A 109.0
C15 C16 H16B 109.0
C17 C16 H16B 109.0
H16A C16 H16B 107.8
C16 C17 H17A 109.5
C16 C17 H17B 109.5
H17A C17 H17B 109.5
C16 C17 H17C 109.5
H17A C17 H17C 109.5
H17B C17 H17C 109.5
O6 C18 C23 122.2(2)
O6 C18 C19 120.3(2)
C23 C18 C19 117.5(2)
C20 C19 C18 122.2(3)
C20 C19 Cl2 119.1(2)
C18 C19 Cl2 118.73(19)
C21 C20 C19 118.6(2)
C21 C20 H20 120.7
C19 C20 H20 120.7
C20 C21 C22 121.3(2)
C20 C21 Cl5 119.8(2)
C22 C21 Cl5 118.8(2)
C23 C22 C21 119.4(3)
C23 C22 H22 120.3
C21 C22 H22 120.3
C22 C23 C18 120.9(2)
C22 C23 C24 118.7(2)
C18 C23 C24 120.4(2)
N11 C24 C23 113.9(2)
N11 C24 H24A 108.8
C23 C24 H24A 108.8
N11 C24 H24B 108.8
C23 C24 H24B 108.8
H24A C24 H24B 107.7
N11 C25 H25A 109.5
N11 C25 H25B 109.5
H25A C25 H25B 109.5
N11 C25 H25C 109.5
H25A C25 H25C 109.5
H25B C25 H25C 109.5
N11 C26 C27 110.4(2)
N11 C26 H26A 109.6
C27 C26 H26A 109.6
N11 C26 H26B 109.6
C27 C26 H26B 109.6
H26A C26 H26B 108.1
N10 C27 C26 110.9(2)
N10 C27 H27A 109.5
C26 C27 H27A 109.5
N10 C27 H27B 109.5
C26 C27 H27B 109.5
H27A C27 H27B 108.0
N10 C28 H28A 109.5
N10 C28 H28B 109.5
H28A C28 H28B 109.5
N10 C28 H28C 109.5
H28A C28 H28C 109.5
H28B C28 H28C 109.5
N10 C29 C30 115.3(2)
N10 C29 H29A 108.5
C30 C29 H29A 108.5
N10 C29 H29B 108.5
C30 C29 H29B 108.5
H29A C29 H29B 107.5
C31 C30 C35 120.3(2)
C31 C30 C29 119.3(2)
C35 C30 C29 120.3(2)
C32 C31 C30 119.7(3)
C32 C31 H31 120.2
C30 C31 H31 120.2
C33 C32 C31 121.6(2)
C33 C32 Cl3 118.5(2)
C31 C32 Cl3 119.9(2)
C32 C33 C34 118.6(3)
C32 C33 H33 120.7
C34 C33 H33 120.7
C33 C34 C35 121.7(3)
C33 C34 Cl4 119.3(2)
C35 C34 Cl4 118.9(2)
O7 C35 C30 122.3(2)
O7 C35 C34 119.8(2)
C30 C35 C34 117.9(2)

loop_
_geom_bond_atom_site_label_1
_geom_bond_atom_site_label_2
_geom_bond_distance
Ti1 O9 1.8155(19)
Ti1 O8 1.824(2)
Ti1 O7 1.9003(17)
Ti1 O6 1.9216(18)
Ti1 N10 2.316(2)
Ti1 N11 2.326(2)
Cl2 C19 1.740(3)
Cl3 C32 1.754(3)
Cl4 C34 1.732(3)
Cl5 C21 1.736(3)
O6 C18 1.325(3)
O7 C35 1.333(3)
O8 C12 1.438(4)
O9 C15 1.420(3)
N10 C27 1.480(3)
N10 C29 1.491(3)
N10 C28 1.491(3)
N11 C26 1.487(3)
N11 C25 1.491(3)
N11 C24 1.497(3)
C12 C13 1.473(4)
C12 H12A 0.9900
C12 H12B 0.9900
C13 C14 1.526(4)
C13 H13A 0.9900
C13 H13B 0.9900
C14 H14A 0.9800
C14 H14B 0.9800
C14 H14C 0.9800
C15 C16 1.514(4)
C15 H15A 0.9900
C15 H15B 0.9900
C16 C17 1.526(4)
C16 H16A 0.9900
C16 H16B 0.9900
C17 H17A 0.9800
C17 H17B 0.9800
C17 H17C 0.9800
C18 C23 1.398(4)
C18 C19 1.417(4)
C19 C20 1.383(4)
C20 C21 1.380(4)
C20 H20 0.9500
C21 C22 1.398(4)
C22 C23 1.393(4)
C22 H22 0.9500
C23 C24 1.515(4)
C24 H24A 0.9900
C24 H24B 0.9900
C25 H25A 0.9800
C25 H25B 0.9800
C25 H25C 0.9800
C26 C27 1.521(4)
C26 H26A 0.9900
C26 H26B 0.9900
C27 H27A 0.9900
C27 H27B 0.9900
C28 H28A 0.9800
C28 H28B 0.9800
C28 H28C 0.9800
C29 C30 1.518(3)
C29 H29A 0.9900
C29 H29B 0.9900
C30 C31 1.395(4)
C30 C35 1.397(4)
C31 C32 1.382(4)
C31 H31 0.9500
C32 C33 1.373(4)
C33 C34 1.387(4)
C33 H33 0.9500
C34 C35 1.408(4)
